data_4086536
loop_
_publ_author_name
'Chiu, Hsin-Chun'
'Pearce, Adam J.'
'Dunn, Peter L.'
'Cramer, Christopher J.'
'Tonks, Ian A.'

_publ_section_title
;
 \b-Oxo-\d-diimine Nickel Complexes: A Comparison of Tautomeric Active
 Species in Ethylene Polymerization Catalysis
;
_journal_issue 12
_journal_name_full Organometallics
_journal_page_first 2076
_journal_paper_doi 10.1021/acs.organomet.6b00256
_journal_volume 35
_journal_year 2016
_chemical_formula_moiety 'C35 H50 N2 Ni O'
_chemical_formula_sum 'C35 H50 N2 Ni O'
_chemical_formula_weight 573.48
_chemical_name_common LNiMethylallyl
_space_group_crystal_system monoclinic
_space_group_IT_number 14
_space_group_name_Hall '-P 2ybc'
_space_group_name_H-M_alt 'P 1 21/c 1'
_symmetry_space_group_name_Hall '-P 2ybc'
_symmetry_space_group_name_H-M 'P 1 21/c 1'
_atom_sites_solution_hydrogens mixed
_audit_creation_method SHELXL-2014/7
_cell_angle_alpha 90
_cell_angle_beta 105.6420(10)
_cell_angle_gamma 90
_cell_formula_units_Z 4
_cell_length_a 16.2014(4)
_cell_length_b 13.8953(3)
_cell_length_c 15.0475(3)
_cell_measurement_reflns_used 9618
_cell_measurement_temperature 123(2)
_cell_measurement_theta_max 74.53
_cell_measurement_theta_min 2.83
_cell_volume 3262.09(13)
_computing_cell_refinement 'SAINT, Bruker'
_computing_data_collection 'SMART, Bruker'
_computing_data_reduction 'SAINT, Bruker'
_computing_structure_refinement 'SHELXL-2014/7 (Sheldrick, 2014)'
_diffrn_ambient_temperature 123(2)
_diffrn_measured_fraction_theta_full 1.000
_diffrn_measured_fraction_theta_max 0.999
_diffrn_measurement_device_type 'Bruker SMART Platform CCD'
_diffrn_measurement_method 'area detector, omega scans per phi'
_diffrn_radiation_type CuK\a
_diffrn_radiation_wavelength 1.54178
_diffrn_reflns_av_R_equivalents 0.0445
_diffrn_reflns_av_unetI/netI 0.0142
_diffrn_reflns_Laue_measured_fraction_full 1.000
_diffrn_reflns_Laue_measured_fraction_max 0.999
_diffrn_reflns_limit_h_max 20
_diffrn_reflns_limit_h_min -20
_diffrn_reflns_limit_k_max 17
_diffrn_reflns_limit_k_min -17
_diffrn_reflns_limit_l_max 18
_diffrn_reflns_limit_l_min -18
_diffrn_reflns_number 92231
_diffrn_reflns_point_group_measured_fraction_full 1.000
_diffrn_reflns_point_group_measured_fraction_max 0.999
_diffrn_reflns_theta_full 67.679
_diffrn_reflns_theta_max 74.629
_diffrn_reflns_theta_min 2.832
_diffrn_source normal
_exptl_absorpt_coefficient_mu 1.053
_exptl_absorpt_correction_T_max 0.7538
_exptl_absorpt_correction_T_min 0.6420
_exptl_absorpt_correction_type multi-scan
_exptl_absorpt_process_details 'SADABS, R. Blessing, 1995'
_exptl_crystal_colour Yellow
_exptl_crystal_density_diffrn 1.168
_exptl_crystal_description Block
_exptl_crystal_F_000 1240
_exptl_crystal_size_max 0.4
_exptl_crystal_size_mid 0.2
_exptl_crystal_size_min 0.2
_refine_diff_density_max 0.323
_refine_diff_density_min -0.303
_refine_diff_density_rms 0.039
_refine_ls_extinction_method none
_refine_ls_goodness_of_fit_ref 1.070
_refine_ls_hydrogen_treatment mixed
_refine_ls_matrix_type full
_refine_ls_number_parameters 413
_refine_ls_number_reflns 6686
_refine_ls_number_restraints 6
_refine_ls_restrained_S_all 1.077
_refine_ls_R_factor_all 0.0348
_refine_ls_R_factor_gt 0.0311
_refine_ls_shift/su_max 0.001
_refine_ls_shift/su_mean 0.000
_refine_ls_structure_factor_coef Fsqd
_refine_ls_weighting_details 'w=1/[\s^2^(Fo^2^)+(0.0345P)^2^+1.4643P] where P=(Fo^2^+2Fc^2^)/3'
_refine_ls_weighting_scheme calc
_refine_ls_wR_factor_gt 0.0776
_refine_ls_wR_factor_ref 0.0807
_reflns_Friedel_coverage 0.000
_reflns_number_gt 6162
_reflns_number_total 6686
_reflns_threshold_expression 'I > 2\s(I)'
_cod_data_source_file om6b00256_si_008.cif
_cod_data_source_block 16038
_cod_depositor_comments 'Adding full bibliography for 4086532--4086539.cif.'
_cod_database_code 4086536
_shelx_shelxl_version_number 2014/7
_shelx_space_group_comment
;
The symmetry employed for this shelxl refinement is uniquely defined
by the following loop, which should always be used as a source of
symmetry information in preference to the above space-group names.
They are only intended as comments.
;

loop_
_space_group_symop_operation_xyz
'x, y, z'
'-x, y+1/2, -z+1/2'
'-x, -y, -z'
'x, -y-1/2, z-1/2'

loop_
_atom_site_label
_atom_site_type_symbol
_atom_site_fract_x
_atom_site_fract_y
_atom_site_fract_z
_atom_site_U_iso_or_equiv
_atom_site_adp_type
_atom_site_occupancy
_atom_site_site_symmetry_order
_atom_site_calc_flag
_atom_site_refinement_flags_posn
_atom_site_refinement_flags_adp
_atom_site_refinement_flags_occupancy
_atom_site_disorder_assembly
_atom_site_disorder_group
Ni1 Ni 0.79275(2) 0.65078(2) 0.75258(2) 0.01844(7) Uani 1 1 d . . . . .
O1 O 0.70893(5) 0.74279(6) 0.75261(5) 0.01912(17) Uani 1 1 d . . . . .
N1 N 0.87252(6) 0.73764(7) 0.72294(6) 0.01804(19) Uani 1 1 d . . . . .
N2 N 0.54853(6) 0.76386(8) 0.75818(7) 0.0213(2) Uani 1 1 d . . . . .
C1 C 0.92818(8) 0.89719(9) 0.69480(10) 0.0287(3) Uani 1 1 d . . . . .
H1A H 0.9576 0.8627 0.6554 0.043 Uiso 1 1 calc R U . . .
H1B H 0.9699 0.9157 0.7525 0.043 Uiso 1 1 calc R U . . .
H1C H 0.9008 0.9550 0.6627 0.043 Uiso 1 1 calc R U . . .
C2 C 0.86064(7) 0.83244(9) 0.71606(8) 0.0200(2) Uani 1 1 d . . . . .
C3 C 0.78757(7) 0.87930(8) 0.72804(8) 0.0205(2) Uani 1 1 d . . . . .
H3 H 0.7873 0.9476 0.7252 0.025 Uiso 1 1 calc R U . . .
C4 C 0.71535(7) 0.83543(8) 0.74373(7) 0.0180(2) Uani 1 1 d . . . . .
C5 C 0.64340(7) 0.89388(8) 0.75051(8) 0.0211(2) Uani 1 1 d . . . . .
H5 H 0.6497 0.9617 0.7481 0.025 Uiso 1 1 calc R U . . .
C6 C 0.56710(7) 0.85991(9) 0.76012(8) 0.0213(2) Uani 1 1 d . . . . .
C7 C 0.49890(8) 0.92880(10) 0.77103(10) 0.0316(3) Uani 1 1 d . . . . .
H7A H 0.5190 0.9950 0.7689 0.047 Uiso 1 1 calc R U . . .
H7B H 0.4866 0.9174 0.8304 0.047 Uiso 1 1 calc R U . . .
H7C H 0.4467 0.9188 0.7209 0.047 Uiso 1 1 calc R U . . .
C8 C 0.94728(7) 0.69823(8) 0.70210(8) 0.0191(2) Uani 1 1 d . . . . .
C9 C 1.02662(7) 0.69677(8) 0.76896(8) 0.0211(2) Uani 1 1 d . . . . .
C10 C 1.09684(8) 0.65647(9) 0.74503(9) 0.0246(3) Uani 1 1 d . . . . .
H10 H 1.1512 0.6553 0.7893 0.030 Uiso 1 1 calc R U . . .
C11 C 1.08873(8) 0.61835(10) 0.65818(9) 0.0270(3) Uani 1 1 d . . . . .
H11 H 1.1373 0.5921 0.6430 0.032 Uiso 1 1 calc R U . . .
C12 C 1.00945(8) 0.61853(10) 0.59333(9) 0.0253(2) Uani 1 1 d . . . . .
H12 H 1.0041 0.5915 0.5341 0.030 Uiso 1 1 calc R U . . .
C13 C 0.93752(7) 0.65777(8) 0.61375(8) 0.0206(2) Uani 1 1 d . . . . .
C14 C 1.03860(8) 0.73532(9) 0.86633(8) 0.0250(3) Uani 1 1 d . . . . .
H14 H 0.9848 0.7695 0.8683 0.030 Uiso 1 1 calc R U . . .
C15 C 1.11277(10) 0.80720(11) 0.89365(10) 0.0359(3) Uani 1 1 d . . . . .
H15A H 1.1667 0.7744 0.8953 0.054 Uiso 1 1 calc R U . . .
H15B H 1.1157 0.8337 0.9548 0.054 Uiso 1 1 calc R U . . .
H15C H 1.1034 0.8595 0.8483 0.054 Uiso 1 1 calc R U . . .
C16 C 1.05368(10) 0.65379(11) 0.93698(10) 0.0354(3) Uani 1 1 d . . . . .
H16A H 1.0054 0.6087 0.9208 0.053 Uiso 1 1 calc R U . . .
H16B H 1.0586 0.6805 0.9985 0.053 Uiso 1 1 calc R U . . .
H16C H 1.1067 0.6198 0.9370 0.053 Uiso 1 1 calc R U . . .
C17 C 0.85058(8) 0.65717(9) 0.54280(8) 0.0240(2) Uani 1 1 d . . . . .
H17 H 0.8060 0.6528 0.5774 0.029 Uiso 1 1 calc R U . . .
C18 C 0.83461(9) 0.75084(11) 0.48717(9) 0.0320(3) Uani 1 1 d . . . . .
H18A H 0.8799 0.7599 0.4560 0.048 Uiso 1 1 calc R U . . .
H18B H 0.8349 0.8051 0.5288 0.048 Uiso 1 1 calc R U . . .
H18C H 0.7789 0.7474 0.4411 0.048 Uiso 1 1 calc R U . . .
C19 C 0.83795(9) 0.57103(11) 0.47737(9) 0.0322(3) Uani 1 1 d . . . . .
H19A H 0.7780 0.5683 0.4407 0.048 Uiso 1 1 calc R U . . .
H19B H 0.8526 0.5117 0.5133 0.048 Uiso 1 1 calc R U . . .
H19C H 0.8752 0.5779 0.4361 0.048 Uiso 1 1 calc R U . . .
C20 C 0.48136(7) 0.72237(9) 0.79114(8) 0.0220(2) Uani 1 1 d . . . . .
C21 C 0.39859(8) 0.71456(9) 0.73122(8) 0.0238(2) Uani 1 1 d . . . . .
C22 C 0.33443(8) 0.67460(11) 0.76563(9) 0.0293(3) Uani 1 1 d . . . . .
H22 H 0.2777 0.6700 0.7266 0.035 Uiso 1 1 calc R U . . .
C23 C 0.35197(9) 0.64167(11) 0.85531(10) 0.0326(3) Uani 1 1 d . . . . .
H23 H 0.3073 0.6154 0.8777 0.039 Uiso 1 1 calc R U . . .
C24 C 0.43457(9) 0.64684(11) 0.91271(9) 0.0331(3) Uani 1 1 d . . . . .
H24 H 0.4463 0.6228 0.9739 0.040 Uiso 1 1 calc R U . . .
C25 C 0.50066(8) 0.68692(10) 0.88174(9) 0.0275(3) Uani 1 1 d . . . . .
C26 C 0.37895(8) 0.74290(10) 0.63020(9) 0.0277(3) Uani 1 1 d . . . . .
H26 H 0.4278 0.7829 0.6223 0.033 Uiso 1 1 calc R U . . .
C27 C 0.37310(12) 0.65350(12) 0.56977(10) 0.0428(4) Uani 1 1 d . . . . .
H27A H 0.3619 0.6729 0.5050 0.064 Uiso 1 1 calc R U . . .
H27B H 0.3264 0.6122 0.5773 0.064 Uiso 1 1 calc R U . . .
H27C H 0.4273 0.6180 0.5883 0.064 Uiso 1 1 calc R U . . .
C28 C 0.29716(10) 0.80332(12) 0.59855(11) 0.0398(3) Uani 1 1 d . . . . .
H28A H 0.2908 0.8259 0.5353 0.060 Uiso 1 1 calc R U . . .
H28B H 0.3009 0.8588 0.6397 0.060 Uiso 1 1 calc R U . . .
H28C H 0.2475 0.7639 0.6004 0.060 Uiso 1 1 calc R U . . .
C29 C 0.59098(9) 0.69182(13) 0.94603(9) 0.0360(3) Uani 1 1 d . . . . .
H29 H 0.6310 0.7065 0.9075 0.043 Uiso 1 1 calc R U . . .
C30 C 0.61903(10) 0.59622(15) 0.99498(11) 0.0471(4) Uani 1 1 d . . . . .
H30A H 0.6104 0.5444 0.9493 0.071 Uiso 1 1 calc R U . . .
H30B H 0.5849 0.5832 1.0384 0.071 Uiso 1 1 calc R U . . .
H30C H 0.6798 0.5997 1.0287 0.071 Uiso 1 1 calc R U . . .
C31 C 0.59851(11) 0.77328(15) 1.01564(11) 0.0496(4) Uani 1 1 d . . . . .
H31A H 0.5841 0.8345 0.9828 0.074 Uiso 1 1 calc R U . . .
H31B H 0.6573 0.7761 1.0554 0.074 Uiso 1 1 calc R U . . .
H31C H 0.5589 0.7616 1.0535 0.074 Uiso 1 1 calc R U . . .
H1 H 0.5915(11) 0.7270(12) 0.7567(11) 0.030(4) Uiso 1 1 d . . . . .
C32A C 0.8556(5) 0.5296(8) 0.7654(6) 0.0298(14) Uani 0.652(3) 1 d D . P A 1
H32A H 0.8835 0.5140 0.7162 0.036 Uiso 0.652(3) 1 calc R U P A 1
H32B H 0.8909 0.5130 0.8281 0.036 Uiso 0.652(3) 1 calc R U P A 1
C33A C 0.71554(14) 0.47032(16) 0.65565(16) 0.0340(5) Uani 0.652(3) 1 d D . P A 1
H33A H 0.6605 0.5041 0.6366 0.051 Uiso 0.652(3) 1 calc R U P A 1
H33B H 0.7054 0.4016 0.6627 0.051 Uiso 0.652(3) 1 calc R U P A 1
H33C H 0.7467 0.4792 0.6087 0.051 Uiso 0.652(3) 1 calc R U P A 1
C34A C 0.72939(15) 0.55129(15) 0.8099(2) 0.0258(5) Uani 0.652(3) 1 d D . P A 1
H34A H 0.7549 0.5352 0.8757 0.031 Uiso 0.652(3) 1 calc R U P A 1
H34B H 0.6660 0.5548 0.7920 0.031 Uiso 0.652(3) 1 calc R U P A 1
C35A C 0.76766(16) 0.51033(13) 0.7460(2) 0.0238(5) Uani 0.652(3) 1 d D . P A 1
C32B C 0.8576(8) 0.5238(14) 0.7467(10) 0.024(2) Uani 0.348(3) 1 d D . P A 2
H32C H 0.8433 0.4890 0.6871 0.029 Uiso 0.348(3) 1 calc R U P A 2
H32D H 0.9189 0.5211 0.7812 0.029 Uiso 0.348(3) 1 calc R U P A 2
H34C H 0.680(4) 0.557(4) 0.799(4) 0.033(13) Uiso 0.348(3) 1 d . . P A 2
H34D H 0.687(4) 0.532(4) 0.683(4) 0.050(15) Uiso 0.348(3) 1 d . . P A 2
C34B C 0.7114(3) 0.5434(3) 0.7540(4) 0.0264(10) Uani 0.348(3) 1 d D . P A 2
C33B C 0.8260(3) 0.5087(3) 0.9015(3) 0.0343(10) Uani 0.348(3) 1 d D . P A 2
H33D H 0.8282 0.4401 0.9170 0.051 Uiso 0.348(3) 1 calc R U P A 2
H33E H 0.7859 0.5413 0.9299 0.051 Uiso 0.348(3) 1 calc R U P A 2
H33F H 0.8832 0.5369 0.9249 0.051 Uiso 0.348(3) 1 calc R U P A 2
C35B C 0.7965(3) 0.5206(3) 0.7989(4) 0.0256(10) Uani 0.348(3) 1 d D . P A 2

loop_
_atom_site_aniso_label
_atom_site_aniso_U_11
_atom_site_aniso_U_22
_atom_site_aniso_U_33
_atom_site_aniso_U_23
_atom_site_aniso_U_13
_atom_site_aniso_U_12
Ni1 0.01426(11) 0.01692(11) 0.02452(12) -0.00066(7) 0.00589(8) -0.00080(7)
O1 0.0151(4) 0.0193(4) 0.0233(4) 0.0006(3) 0.0059(3) 0.0004(3)
N1 0.0132(4) 0.0212(5) 0.0200(4) -0.0006(4) 0.0048(4) -0.0004(4)
N2 0.0149(5) 0.0247(5) 0.0253(5) -0.0020(4) 0.0072(4) 0.0008(4)
C1 0.0232(6) 0.0244(6) 0.0418(7) 0.0028(5) 0.0144(5) -0.0027(5)
C2 0.0171(5) 0.0225(5) 0.0201(5) 0.0001(4) 0.0049(4) -0.0026(4)
C3 0.0192(5) 0.0177(5) 0.0243(5) -0.0005(4) 0.0056(4) -0.0005(4)
C4 0.0162(5) 0.0208(5) 0.0155(5) -0.0018(4) 0.0018(4) 0.0000(4)
C5 0.0196(5) 0.0196(5) 0.0238(6) -0.0014(4) 0.0051(4) 0.0013(4)
C6 0.0170(5) 0.0255(6) 0.0205(5) -0.0029(4) 0.0032(4) 0.0028(4)
C7 0.0202(6) 0.0296(7) 0.0457(8) -0.0075(6) 0.0102(6) 0.0031(5)
C8 0.0158(5) 0.0195(5) 0.0232(5) 0.0007(4) 0.0073(4) -0.0006(4)
C9 0.0176(5) 0.0220(6) 0.0239(6) -0.0015(4) 0.0061(4) -0.0021(4)
C10 0.0145(5) 0.0294(6) 0.0288(6) -0.0017(5) 0.0037(5) 0.0004(4)
C11 0.0185(6) 0.0323(7) 0.0324(7) -0.0025(5) 0.0105(5) 0.0037(5)
C12 0.0235(6) 0.0310(6) 0.0230(6) -0.0026(5) 0.0088(5) 0.0012(5)
C13 0.0182(5) 0.0236(6) 0.0206(5) 0.0014(4) 0.0059(4) -0.0001(4)
C14 0.0191(6) 0.0305(6) 0.0241(6) -0.0052(5) 0.0036(5) -0.0012(5)
C15 0.0360(7) 0.0345(7) 0.0336(7) -0.0074(6) 0.0033(6) -0.0111(6)
C16 0.0387(8) 0.0403(8) 0.0260(7) -0.0028(6) 0.0068(6) -0.0102(6)
C17 0.0186(6) 0.0342(7) 0.0191(5) 0.0002(5) 0.0048(4) 0.0012(5)
C18 0.0284(7) 0.0381(7) 0.0282(6) 0.0055(6) 0.0051(5) 0.0082(6)
C19 0.0300(7) 0.0393(7) 0.0239(6) -0.0043(5) 0.0015(5) -0.0007(6)
C20 0.0169(5) 0.0263(6) 0.0238(6) -0.0044(5) 0.0072(4) -0.0010(4)
C21 0.0184(6) 0.0289(6) 0.0237(6) -0.0037(5) 0.0047(5) 0.0000(5)
C22 0.0169(6) 0.0392(7) 0.0305(6) -0.0065(6) 0.0042(5) -0.0054(5)
C23 0.0239(6) 0.0446(8) 0.0328(7) -0.0047(6) 0.0135(5) -0.0103(6)
C24 0.0274(7) 0.0492(8) 0.0239(6) 0.0002(6) 0.0089(5) -0.0071(6)
C25 0.0201(6) 0.0399(7) 0.0222(6) -0.0040(5) 0.0051(5) -0.0038(5)
C26 0.0217(6) 0.0344(7) 0.0249(6) -0.0010(5) 0.0025(5) 0.0004(5)
C27 0.0585(10) 0.0409(8) 0.0271(7) -0.0056(6) 0.0086(7) 0.0036(7)
C28 0.0295(7) 0.0481(9) 0.0369(8) 0.0043(7) 0.0005(6) 0.0081(6)
C29 0.0209(6) 0.0641(10) 0.0216(6) 0.0031(6) 0.0033(5) -0.0074(6)
C30 0.0323(8) 0.0740(12) 0.0314(7) 0.0093(8) 0.0025(6) 0.0037(8)
C31 0.0362(8) 0.0716(12) 0.0344(8) -0.0094(8) -0.0018(6) -0.0170(8)
C32A 0.0261(19) 0.019(2) 0.047(3) -0.006(2) 0.0145(16) 0.0032(13)
C33A 0.0331(11) 0.0311(11) 0.0387(12) -0.0099(9) 0.0114(9) -0.0104(9)
C34A 0.0271(12) 0.0208(10) 0.0331(14) 0.0022(9) 0.0142(10) -0.0041(8)
C35A 0.0251(11) 0.0144(9) 0.0336(14) 0.0007(8) 0.0106(10) -0.0030(8)
C32B 0.022(3) 0.014(3) 0.040(5) -0.013(3) 0.016(3) 0.0012(19)
C34B 0.023(2) 0.0194(18) 0.037(3) 0.0016(17) 0.0090(19) -0.0062(15)
C33B 0.032(2) 0.031(2) 0.037(2) 0.0109(16) 0.0035(16) -0.0073(16)
C35B 0.029(2) 0.0138(16) 0.032(3) 0.0057(16) 0.006(2) -0.0010(14)

loop_
_atom_type_symbol
_atom_type_description
_atom_type_scat_dispersion_real
_atom_type_scat_dispersion_imag
_atom_type_scat_source
C C 0.0181 0.0091 'International Tables Vol C Tables 4.2.6.8 and 6.1.1.4'
H H 0.0000 0.0000 'International Tables Vol C Tables 4.2.6.8 and 6.1.1.4'
N N 0.0311 0.0180 'International Tables Vol C Tables 4.2.6.8 and 6.1.1.4'
O O 0.0492 0.0322 'International Tables Vol C Tables 4.2.6.8 and 6.1.1.4'
Ni Ni -3.0029 0.5091 'International Tables Vol C Tables 4.2.6.8 and 6.1.1.4'

loop_
_geom_angle_atom_site_label_1
_geom_angle_atom_site_label_2
_geom_angle_atom_site_label_3
_geom_angle
O1 Ni1 N1 96.06(4)
O1 Ni1 C35B 126.40(12)
N1 Ni1 C35B 135.95(13)
O1 Ni1 C32A 162.3(2)
N1 Ni1 C32A 101.6(2)
O1 Ni1 C35A 122.22(7)
N1 Ni1 C35A 138.68(7)
C32A Ni1 C35A 41.6(2)
O1 Ni1 C34B 91.68(12)
N1 Ni1 C34B 165.30(17)
C35B Ni1 C34B 41.70(19)
O1 Ni1 C34A 90.86(7)
N1 Ni1 C34A 167.13(9)
C32A Ni1 C34A 71.5(2)
C35A Ni1 C34A 40.50(10)
O1 Ni1 C32B 164.4(4)
N1 Ni1 C32B 98.4(4)
C35B Ni1 C32B 41.4(4)
C34B Ni1 C32B 73.0(4)
C4 O1 Ni1 126.84(7)
C2 N1 C8 118.18(9)
C2 N1 Ni1 123.47(8)
C8 N1 Ni1 118.27(7)
C6 N2 C20 124.66(10)
C6 N2 H1 113.7(11)
C20 N2 H1 117.4(11)
C2 C1 H1A 109.5
C2 C1 H1B 109.5
H1A C1 H1B 109.5
C2 C1 H1C 109.5
H1A C1 H1C 109.5
H1B C1 H1C 109.5
N1 C2 C3 123.92(11)
N1 C2 C1 120.41(10)
C3 C2 C1 115.67(11)
C4 C3 C2 126.41(11)
C4 C3 H3 116.8
C2 C3 H3 116.8
O1 C4 C3 122.94(10)
O1 C4 C5 117.37(10)
C3 C4 C5 119.69(11)
C6 C5 C4 125.63(11)
C6 C5 H5 117.2
C4 C5 H5 117.2
C5 C6 N2 122.35(11)
C5 C6 C7 120.25(11)
N2 C6 C7 117.38(11)
C6 C7 H7A 109.5
C6 C7 H7B 109.5
H7A C7 H7B 109.5
C6 C7 H7C 109.5
H7A C7 H7C 109.5
H7B C7 H7C 109.5
C9 C8 C13 121.17(10)
C9 C8 N1 120.78(10)
C13 C8 N1 118.00(10)
C10 C9 C8 118.21(11)
C10 C9 C14 119.13(11)
C8 C9 C14 122.66(10)
C11 C10 C9 121.30(11)
C11 C10 H10 119.3
C9 C10 H10 119.3
C10 C11 C12 119.85(11)
C10 C11 H11 120.1
C12 C11 H11 120.1
C11 C12 C13 121.06(11)
C11 C12 H12 119.5
C13 C12 H12 119.5
C12 C13 C8 118.37(11)
C12 C13 C17 120.95(11)
C8 C13 C17 120.68(10)
C9 C14 C16 111.34(11)
C9 C14 C15 112.03(11)
C16 C14 C15 109.29(11)
C9 C14 H14 108.0
C16 C14 H14 108.0
C15 C14 H14 108.0
C14 C15 H15A 109.5
C14 C15 H15B 109.5
H15A C15 H15B 109.5
C14 C15 H15C 109.5
H15A C15 H15C 109.5
H15B C15 H15C 109.5
C14 C16 H16A 109.5
C14 C16 H16B 109.5
H16A C16 H16B 109.5
C14 C16 H16C 109.5
H16A C16 H16C 109.5
H16B C16 H16C 109.5
C13 C17 C19 113.22(10)
C13 C17 C18 111.54(11)
C19 C17 C18 109.88(11)
C13 C17 H17 107.3
C19 C17 H17 107.3
C18 C17 H17 107.3
C17 C18 H18A 109.5
C17 C18 H18B 109.5
H18A C18 H18B 109.5
C17 C18 H18C 109.5
H18A C18 H18C 109.5
H18B C18 H18C 109.5
C17 C19 H19A 109.5
C17 C19 H19B 109.5
H19A C19 H19B 109.5
C17 C19 H19C 109.5
H19A C19 H19C 109.5
H19B C19 H19C 109.5
C25 C20 C21 121.39(11)
C25 C20 N2 119.09(11)
C21 C20 N2 119.46(11)
C22 C21 C20 118.07(12)
C22 C21 C26 119.91(11)
C20 C21 C26 121.93(11)
C23 C22 C21 121.15(12)
C23 C22 H22 119.4
C21 C22 H22 119.4
C22 C23 C24 120.14(12)
C22 C23 H23 119.9
C24 C23 H23 119.9
C23 C24 C25 120.82(13)
C23 C24 H24 119.6
C25 C24 H24 119.6
C24 C25 C20 118.36(12)
C24 C25 C29 119.92(12)
C20 C25 C29 121.72(11)
C21 C26 C27 110.34(12)
C21 C26 C28 112.55(11)
C27 C26 C28 110.55(12)
C21 C26 H26 107.7
C27 C26 H26 107.7
C28 C26 H26 107.7
C26 C27 H27A 109.5
C26 C27 H27B 109.5
H27A C27 H27B 109.5
C26 C27 H27C 109.5
H27A C27 H27C 109.5
H27B C27 H27C 109.5
C26 C28 H28A 109.5
C26 C28 H28B 109.5
H28A C28 H28B 109.5
C26 C28 H28C 109.5
H28A C28 H28C 109.5
H28B C28 H28C 109.5
C25 C29 C31 110.79(13)
C25 C29 C30 112.18(13)
C31 C29 C30 110.86(13)
C25 C29 H29 107.6
C31 C29 H29 107.6
C30 C29 H29 107.6
C29 C30 H30A 109.5
C29 C30 H30B 109.5
H30A C30 H30B 109.5
C29 C30 H30C 109.5
H30A C30 H30C 109.5
H30B C30 H30C 109.5
C29 C31 H31A 109.5
C29 C31 H31B 109.5
H31A C31 H31B 109.5
C29 C31 H31C 109.5
H31A C31 H31C 109.5
H31B C31 H31C 109.5
C35A C32A Ni1 70.7(4)
C35A C32A H32A 116.5
Ni1 C32A H32A 116.5
C35A C32A H32B 116.5
Ni1 C32A H32B 116.5
H32A C32A H32B 113.5
C35A C33A H33A 109.5
C35A C33A H33B 109.5
H33A C33A H33B 109.5
C35A C33A H33C 109.5
H33A C33A H33C 109.5
H33B C33A H33C 109.5
C35A C34A Ni1 67.61(12)
C35A C34A H34A 116.9
Ni1 C34A H34A 116.9
C35A C34A H34B 116.9
Ni1 C34A H34B 116.9
H34A C34A H34B 113.9
C34A C35A C32A 113.2(4)
C34A C35A C33A 121.9(2)
C32A C35A C33A 123.5(4)
C34A C35A Ni1 71.89(12)
C32A C35A Ni1 67.7(5)
C33A C35A Ni1 117.76(17)
C35B C32B Ni1 64.2(6)
C35B C32B H32C 117.3
Ni1 C32B H32C 117.3
C35B C32B H32D 117.3
Ni1 C32B H32D 117.3
H32C C32B H32D 114.4
C35B C34B Ni1 66.8(2)
C35B C34B H34C 110(4)
Ni1 C34B H34C 110(3)
C35B C34B H34D 121(3)
Ni1 C34B H34D 100(3)
H34C C34B H34D 128(5)
C35B C33B H33D 109.5
C35B C33B H33E 109.5
H33D C33B H33E 109.5
C35B C33B H33F 109.5
H33D C33B H33F 109.5
H33E C33B H33F 109.5
C34B C35B C32B 118.0(8)
C34B C35B C33B 121.5(4)
C32B C35B C33B 119.8(8)
C34B C35B Ni1 71.5(2)
C32B C35B Ni1 74.4(8)
C33B C35B Ni1 116.5(3)

loop_
_geom_bond_atom_site_label_1
_geom_bond_atom_site_label_2
_geom_bond_distance
Ni1 O1 1.8653(8)
Ni1 N1 1.9071(10)
Ni1 C35B 1.933(3)
Ni1 C32A 1.951(10)
Ni1 C35A 1.9905(19)
Ni1 C34B 1.995(4)
Ni1 C34A 2.046(2)
Ni1 C32B 2.067(19)
O1 C4 1.3012(15)
N1 C2 1.3313(16)
N1 C8 1.4387(14)
N2 C6 1.3667(16)
N2 C20 1.4332(15)
N2 H1 0.870(18)
C1 C2 1.5159(16)
C1 H1A 0.9800
C1 H1B 0.9800
C1 H1C 0.9800
C2 C3 1.4047(16)
C3 C4 1.3948(16)
C3 H3 0.9500
C4 C5 1.4468(16)
C5 C6 1.3667(17)
C5 H5 0.9500
C6 C7 1.5040(16)
C7 H7A 0.9800
C7 H7B 0.9800
C7 H7C 0.9800
C8 C9 1.4026(16)
C8 C13 1.4126(16)
C9 C10 1.3994(17)
C9 C14 1.5226(16)
C10 C11 1.3833(18)
C10 H10 0.9500
C11 C12 1.3879(18)
C11 H11 0.9500
C12 C13 1.3938(17)
C12 H12 0.9500
C13 C17 1.5208(16)
C14 C16 1.5274(19)
C14 C15 1.5311(18)
C14 H14 1.0000
C15 H15A 0.9800
C15 H15B 0.9800
C15 H15C 0.9800
C16 H16A 0.9800
C16 H16B 0.9800
C16 H16C 0.9800
C17 C19 1.5282(18)
C17 C18 1.5314(18)
C17 H17 1.0000
C18 H18A 0.9800
C18 H18B 0.9800
C18 H18C 0.9800
C19 H19A 0.9800
C19 H19B 0.9800
C19 H19C 0.9800
C20 C25 1.4033(18)
C20 C21 1.4038(17)
C21 C22 1.3954(18)
C21 C26 1.5187(17)
C22 C23 1.380(2)
C22 H22 0.9500
C23 C24 1.385(2)
C23 H23 0.9500
C24 C25 1.3939(18)
C24 H24 0.9500
C25 C29 1.5226(17)
C26 C27 1.527(2)
C26 C28 1.5320(19)
C26 H26 1.0000
C27 H27A 0.9800
C27 H27B 0.9800
C27 H27C 0.9800
C28 H28A 0.9800
C28 H28B 0.9800
C28 H28C 0.9800
C29 C31 1.525(2)
C29 C30 1.528(2)
C29 H29 1.0000
C30 H30A 0.9800
C30 H30B 0.9800
C30 H30C 0.9800
C31 H31A 0.9800
C31 H31B 0.9800
C31 H31C 0.9800
C32A C35A 1.401(7)
C32A H32A 0.9900
C32A H32B 0.9900
C33A C35A 1.501(3)
C33A H33A 0.9800
C33A H33B 0.9800
C33A H33C 0.9800
C34A C35A 1.398(4)
C34A H34A 0.9900
C34A H34B 0.9900
C32B C35B 1.420(11)
C32B H32C 0.9900
C32B H32D 0.9900
C34B C35B 1.399(6)
C34B H34C 0.97(5)
C34B H34D 1.05(6)
C33B C35B 1.497(6)
C33B H33D 0.9800
C33B H33E 0.9800
C33B H33F 0.9800

loop_
_geom_torsion_atom_site_label_1
_geom_torsion_atom_site_label_2
_geom_torsion_atom_site_label_3
_geom_torsion_atom_site_label_4
_geom_torsion
N1 Ni1 O1 C4 -5.98(9)
C35B Ni1 O1 C4 161.5(2)
C32A Ni1 O1 C4 168.9(8)
C35A Ni1 O1 C4 -169.66(13)
C34B Ni1 O1 C4 -173.47(19)
C34A Ni1 O1 C4 163.15(12)
C32B Ni1 O1 C4 -164.1(15)
C8 N1 C2 C3 175.33(11)
Ni1 N1 C2 C3 -1.24(16)
C8 N1 C2 C1 -5.12(16)
Ni1 N1 C2 C1 178.30(9)
N1 C2 C3 C4 -3.6(2)
C1 C2 C3 C4 176.81(11)
Ni1 O1 C4 C3 3.23(16)
Ni1 O1 C4 C5 -176.91(7)
C2 C3 C4 O1 2.65(19)
C2 C3 C4 C5 -177.21(11)
O1 C4 C5 C6 -4.04(17)
C3 C4 C5 C6 175.82(11)
C4 C5 C6 N2 -4.51(19)
C4 C5 C6 C7 177.02(11)
C20 N2 C6 C5 162.88(11)
C20 N2 C6 C7 -18.61(18)
C2 N1 C8 C9 83.47(14)
Ni1 N1 C8 C9 -99.78(11)
C2 N1 C8 C13 -99.00(13)
Ni1 N1 C8 C13 77.75(12)
C13 C8 C9 C10 1.79(17)
N1 C8 C9 C10 179.24(11)
C13 C8 C9 C14 -176.99(11)
N1 C8 C9 C14 0.46(17)
C8 C9 C10 C11 -0.43(19)
C14 C9 C10 C11 178.39(12)
C9 C10 C11 C12 -0.9(2)
C10 C11 C12 C13 0.8(2)
C11 C12 C13 C8 0.50(19)
C11 C12 C13 C17 -179.52(12)
C9 C8 C13 C12 -1.82(17)
N1 C8 C13 C12 -179.34(11)
C9 C8 C13 C17 178.19(11)
N1 C8 C13 C17 0.67(16)
C10 C9 C14 C16 -69.61(15)
C8 C9 C14 C16 109.15(13)
C10 C9 C14 C15 53.11(16)
C8 C9 C14 C15 -128.12(13)
C12 C13 C17 C19 30.87(16)
C8 C13 C17 C19 -149.15(11)
C12 C13 C17 C18 -93.68(14)
C8 C13 C17 C18 86.31(14)
C6 N2 C20 C25 -94.42(15)
C6 N2 C20 C21 88.09(15)
C25 C20 C21 C22 3.11(19)
N2 C20 C21 C22 -179.46(11)
C25 C20 C21 C26 -173.41(12)
N2 C20 C21 C26 4.03(18)
C20 C21 C22 C23 -1.4(2)
C26 C21 C22 C23 175.18(13)
C21 C22 C23 C24 -0.8(2)
C22 C23 C24 C25 1.3(2)
C23 C24 C25 C20 0.3(2)
C23 C24 C25 C29 -179.98(14)
C21 C20 C25 C24 -2.6(2)
N2 C20 C25 C24 179.97(12)
C21 C20 C25 C29 177.74(13)
N2 C20 C25 C29 0.29(19)
C22 C21 C26 C27 -75.10(16)
C20 C21 C26 C27 101.35(15)
C22 C21 C26 C28 48.91(17)
C20 C21 C26 C28 -134.64(13)
C24 C25 C29 C31 -76.90(18)
C20 C25 C29 C31 102.77(15)
C24 C25 C29 C30 47.57(19)
C20 C25 C29 C30 -132.76(14)
Ni1 C34A C35A C32A 54.9(5)
Ni1 C34A C35A C33A -111.9(2)
Ni1 C32A C35A C34A -57.2(3)
Ni1 C32A C35A C33A 109.4(3)
Ni1 C34B C35B C32B -60.1(9)
Ni1 C34B C35B C33B 110.3(4)
Ni1 C32B C35B C34B 58.6(6)
Ni1 C32B C35B C33B -111.9(6)
